data_2021339
loop_
_publ_author_name
'N'ait Ousidi, Abdellah'
'Ait Itto, Moulay Youssef'
'Auhmani, Aziz'
'Riahi, Abdelkhalek'
'Robert, Anthony'
'Auhmani, Abdelwahed'
'Daran, Jean-Claude'

_publ_section_title
;
 New polysubstituted monoterpenic thiazolidinones: synthesis,
 spectroscopic and crystal structure studies
;
_journal_coeditor_code YF3154
_journal_issue 12
_journal_name_full 'Acta Crystallographica Section C'
_journal_page_first
;
;
_journal_paper_doi 10.1107/S2053229618015802
_journal_volume 74
_journal_year 2018
_chemical_absolute_configuration ad
_chemical_formula_iupac 'C14 H21 N3 O S'
_chemical_formula_moiety 'C14 H21 N3 O S'
_chemical_formula_sum 'C14 H21 N3 O S'
_chemical_formula_weight 279.40
_chemical_name_systematic
(<i>Z</i>)-3-Methyl-2-{(<i>E</i>)-[(1<i>R</i>,4<i>R</i>)-1,7,7-trimethylbicyclo[2.2.1]heptan-2-ylidene]hydrazinylidene}thiazolidin-4-one
_space_group_crystal_system orthorhombic
_space_group_IT_number 19
_space_group_name_Hall 'P 2ac 2ab'
_space_group_name_H-M_alt 'P 21 21 21'
_symmetry_space_group_name_Hall 'P 2ac 2ab'
_symmetry_space_group_name_H-M 'P 21 21 21'
_atom_sites_solution_hydrogens geom
_audit_creation_method SHELXL-2014/6
_cell_angle_alpha 90
_cell_angle_beta 90
_cell_angle_gamma 90
_cell_formula_units_Z 4
_cell_length_a 7.1606(4)
_cell_length_b 7.2405(3)
_cell_length_c 28.2842(14)
_cell_measurement_reflns_used 4325
_cell_measurement_temperature 173(2)
_cell_measurement_theta_max 29.18
_cell_measurement_theta_min 3.52
_cell_volume 1466.43(13)
_computing_cell_refinement
;
CrysAlis PRO (Agilent, 2014)
;
_computing_data_collection
;
CrysAlis PRO (Agilent, 2014)
;
_computing_data_reduction
;
CrysAlis PRO (Agilent, 2014)
;
_computing_molecular_graphics
;
ORTEPIII (Burnett & Johnson, 1996), ORTEP-3 for Windows (Farrugia,
2012)
and PLATON (Spek, 2009)
;
_computing_publication_material
;
SHELXL2014 (Sheldrick, 2015b)
;
_computing_structure_refinement
;
SHELXL2014 (Sheldrick, 2015b)
;
_computing_structure_solution
;
SHELXT (Sheldrick, 2015a)
;
_diffrn_ambient_temperature 173(2)
_diffrn_detector 'CCD plate'
_diffrn_detector_area_resol_mean 16.1978
_diffrn_measured_fraction_theta_full 0.997
_diffrn_measured_fraction_theta_max 0.997
_diffrn_measurement_device 'four-circle diffractometer'
_diffrn_measurement_device_type 'Agilent Xcalibu, Eos Gemini ultra'
_diffrn_measurement_method '\w scans'
_diffrn_radiation_monochromator graphite
_diffrn_radiation_probe x-ray
_diffrn_radiation_type 'Mo K\a'
_diffrn_radiation_wavelength 0.71073
_diffrn_reflns_av_R_equivalents 0.0229
_diffrn_reflns_av_unetI/netI 0.0255
_diffrn_reflns_limit_h_max 8
_diffrn_reflns_limit_h_min -8
_diffrn_reflns_limit_k_max 9
_diffrn_reflns_limit_k_min -8
_diffrn_reflns_limit_l_max 35
_diffrn_reflns_limit_l_min -33
_diffrn_reflns_number 8749
_diffrn_reflns_theta_full 26.363
_diffrn_reflns_theta_max 26.363
_diffrn_reflns_theta_min 3.161
_diffrn_source 'Enhance (Mo) X-ray Source'
_exptl_absorpt_coefficient_mu 0.218
_exptl_absorpt_correction_T_max 1.00000
_exptl_absorpt_correction_T_min 0.64831
_exptl_absorpt_correction_type multi-scan
_exptl_absorpt_process_details
;
(CrysAlis PRO; Agilent, 2014)
;
_exptl_crystal_colour yellow
_exptl_crystal_density_diffrn 1.266
_exptl_crystal_description box
_exptl_crystal_F_000 600
_exptl_crystal_size_max 0.5
_exptl_crystal_size_mid 0.5
_exptl_crystal_size_min 0.24
_refine_diff_density_max 0.199
_refine_diff_density_min -0.265
_refine_ls_abs_structure_details
;
Flack <i>x</i> determined using 979 quotients [(I+)-(I-)]/[(I+)+(I-)]
(Parsons <i>et al.</i>,  2013)
;
_refine_ls_abs_structure_Flack 0.03(3)
_refine_ls_extinction_method none
_refine_ls_goodness_of_fit_ref 1.116
_refine_ls_hydrogen_treatment constr
_refine_ls_matrix_type full
_refine_ls_number_parameters 176
_refine_ls_number_reflns 2832
_refine_ls_number_restraints 0
_refine_ls_restrained_S_all 1.116
_refine_ls_R_factor_all 0.0355
_refine_ls_R_factor_gt 0.0337
_refine_ls_shift/su_max 0.000
_refine_ls_shift/su_mean 0.000
_refine_ls_structure_factor_coef Fsqd
_refine_ls_weighting_details 'w=1/[\s^2^(Fo^2^)+(0.0325P)^2^+0.3996P] where P=(Fo^2^+2Fc^2^)/3'
_refine_ls_weighting_scheme calc
_refine_ls_wR_factor_gt 0.0770
_refine_ls_wR_factor_ref 0.0779
_reflns_number_gt 2712
_reflns_number_total 2832
_reflns_threshold_expression 'I > 2\s(I)'
_cod_data_source_file yf3154sup1.cif
_cod_data_source_block 2
_cod_database_code 2021339
_shelx_space_group_comment
;
The symmetry employed for this shelxl refinement is uniquely defined
by the following loop, which should always be used as a source of
symmetry information in preference to the above space-group names.
They are only intended as comments.
;

loop_
_space_group_symop_operation_xyz
'x, y, z'
'-x+1/2, -y, z+1/2'
'-x, y+1/2, -z+1/2'
'x+1/2, -y+1/2, -z'

loop_
_atom_site_type_symbol
_atom_site_label
_atom_site_fract_x
_atom_site_fract_y
_atom_site_fract_z
_atom_site_U_iso_or_equiv
_atom_site_adp_type
_atom_site_calc_flag
_atom_site_occupancy
C C1 0.1977(3) 0.5139(3) 0.33344(7) 0.0191(5) Uani d 1
C C2 0.2241(3) 0.4388(3) 0.38288(7) 0.0205(5) Uani d 1
C C2' 0.2332(3) 0.5584(3) 0.49688(8) 0.0225(5) Uani d 1
C C3 0.2527(4) 0.2324(3) 0.37895(7) 0.0252(5) Uani d 1
H H3A 0.153641 0.163186 0.395754 0.030 Uiso calc 1
H H3B 0.376342 0.194659 0.391258 0.030 Uiso calc 1
C C4' 0.2348(4) 0.6307(3) 0.57771(8) 0.0313(6) Uani d 1
C C4 0.2395(3) 0.2057(3) 0.32500(7) 0.0248(5) Uani d 1
H H4 0.296452 0.088441 0.313093 0.030 Uiso calc 1
C C5 0.0322(3) 0.2309(4) 0.31226(9) 0.0311(6) Uani d 1
H H5A -0.049160 0.158709 0.333677 0.037 Uiso calc 1
H H5B 0.007414 0.193482 0.279184 0.037 Uiso calc 1
C C5' 0.2224(4) 0.8215(3) 0.55657(8) 0.0342(6) Uani d 1
H H5'1 0.331675 0.896022 0.566381 0.041 Uiso calc 1
H H5'2 0.107843 0.884216 0.567775 0.041 Uiso calc 1
C C6 0.0028(3) 0.4399(4) 0.31904(9) 0.0258(5) Uani d 1
H H6A -0.090232 0.464184 0.344164 0.031 Uiso calc 1
H H6B -0.040214 0.498229 0.289320 0.031 Uiso calc 1
C C6' 0.2552(4) 0.3016(3) 0.55360(8) 0.0350(6) Uani d 1
H H6'1 0.262195 0.283939 0.587910 0.052 Uiso calc 1
H H6'2 0.367307 0.250195 0.538731 0.052 Uiso calc 1
H H6'3 0.144355 0.238456 0.541265 0.052 Uiso calc 1
C C7 0.3302(3) 0.3839(3) 0.30525(8) 0.0210(5) Uani d 1
C C8 0.2220(4) 0.7210(3) 0.32843(8) 0.0278(5) Uani d 1
H H8A 0.126527 0.784495 0.347198 0.042 Uiso calc 1
H H8B 0.208838 0.755808 0.295109 0.042 Uiso calc 1
H H8C 0.346254 0.756547 0.339730 0.042 Uiso calc 1
C C9 0.5350(3) 0.4078(4) 0.31915(11) 0.0326(6) Uani d 1
H H9A 0.608526 0.305515 0.306151 0.049 Uiso calc 1
H H9B 0.545951 0.408163 0.353690 0.049 Uiso calc 1
H H9C 0.581950 0.524967 0.306528 0.049 Uiso calc 1
C C10 0.3155(4) 0.4025(3) 0.25156(8) 0.0289(6) Uani d 1
H H10A 0.361196 0.524411 0.241914 0.043 Uiso calc 1
H H10B 0.184820 0.388667 0.241908 0.043 Uiso calc 1
H H10C 0.391133 0.306428 0.236430 0.043 Uiso calc 1
N N3' 0.2427(3) 0.4982(3) 0.54306(6) 0.0248(4) Uani d 1
N N11 0.2354(3) 0.4441(2) 0.46247(6) 0.0269(4) Uani d 1
N N12 0.2173(3) 0.5427(2) 0.41931(6) 0.0244(4) Uani d 1
O O7' 0.2374(4) 0.5983(3) 0.61961(6) 0.0509(6) Uani d 1
S S1' 0.21740(9) 0.79994(8) 0.49270(2) 0.02633(16) Uani d 1

loop_
_atom_site_aniso_label
_atom_site_aniso_U_11
_atom_site_aniso_U_22
_atom_site_aniso_U_33
_atom_site_aniso_U_12
_atom_site_aniso_U_13
_atom_site_aniso_U_23
C1 0.0198(11) 0.0190(10) 0.0185(10) 0.0012(10) -0.0010(9) 0.0004(8)
C2 0.0188(10) 0.0215(10) 0.0212(10) -0.0032(10) -0.0017(10) 0.0017(8)
C2' 0.0196(11) 0.0255(10) 0.0225(11) -0.0009(10) -0.0014(10) 0.0014(9)
C3 0.0293(13) 0.0203(10) 0.0260(11) -0.0005(11) -0.0010(10) 0.0034(8)
C4' 0.0332(14) 0.0374(13) 0.0234(12) 0.0033(13) -0.0020(11) -0.0056(9)
C4 0.0320(13) 0.0171(10) 0.0253(10) -0.0007(11) 0.0009(10) -0.0013(8)
C5 0.0330(13) 0.0335(14) 0.0269(13) -0.0134(11) -0.0020(11) -0.0001(11)
C5' 0.0408(14) 0.0318(12) 0.0301(12) 0.0032(15) -0.0019(12) -0.0073(10)
C6 0.0188(11) 0.0378(15) 0.0209(12) -0.0013(11) -0.0013(10) 0.0032(11)
C6' 0.0471(16) 0.0316(12) 0.0262(11) 0.0036(16) -0.0009(11) 0.0058(10)
C7 0.0210(12) 0.0201(11) 0.0220(11) 0.0000(9) 0.0009(9) -0.0002(9)
C8 0.0374(13) 0.0193(10) 0.0267(11) 0.0026(12) 0.0015(11) 0.0026(8)
C9 0.0214(12) 0.0346(15) 0.0419(16) 0.0020(11) 0.0012(12) 0.0022(13)
C10 0.0341(14) 0.0289(12) 0.0236(12) 0.0021(11) 0.0076(11) -0.0003(9)
N3' 0.0277(11) 0.0270(9) 0.0199(9) -0.0001(10) 0.0000(9) 0.0001(7)
N11 0.0361(12) 0.0263(9) 0.0183(9) -0.0012(11) -0.0007(9) 0.0012(7)
N12 0.0307(10) 0.0248(9) 0.0178(8) -0.0015(10) -0.0019(9) 0.0010(7)
O7' 0.0769(16) 0.0560(11) 0.0197(9) 0.0084(14) -0.0040(11) -0.0025(8)
S1' 0.0284(3) 0.0243(3) 0.0263(3) 0.0016(3) -0.0020(3) -0.0004(2)

loop_
_atom_type_symbol
_atom_type_description
_atom_type_scat_dispersion_real
_atom_type_scat_dispersion_imag
_atom_type_scat_source
C C 0.0033 0.0016 'International Tables Vol C Tables 4.2.6.8 and 6.1.1.4'
H H 0.0000 0.0000 'International Tables Vol C Tables 4.2.6.8 and 6.1.1.4'
N N 0.0061 0.0033 'International Tables Vol C Tables 4.2.6.8 and 6.1.1.4'
O O 0.0106 0.0060 'International Tables Vol C Tables 4.2.6.8 and 6.1.1.4'
S S 0.1246 0.1234 'International Tables Vol C Tables 4.2.6.8 and 6.1.1.4'

loop_
_geom_angle_atom_site_label_1
_geom_angle_atom_site_label_2
_geom_angle_atom_site_label_3
_geom_angle
C2 C1 C8 115.33(18)
C2 C1 C6 103.37(18)
C8 C1 C6 114.9(2)
C2 C1 C7 100.37(17)
C8 C1 C7 118.72(19)
C6 C1 C7 101.82(18)
N12 C2 C3 130.28(19)
N12 C2 C1 121.99(19)
C3 C2 C1 107.72(17)
N11 C2' N3' 121.08(19)
N11 C2' S1' 126.48(17)
N3' C2' S1' 112.43(16)
C2 C3 C4 100.87(16)
C2 C3 H3A 111.6
C4 C3 H3A 111.6
C2 C3 H3B 111.6
C4 C3 H3B 111.6
H3A C3 H3B 109.4
O7' C4' N3' 124.3(2)
O7' C4' C5' 124.6(2)
N3' C4' C5' 111.08(19)
C5 C4 C3 106.02(19)
C5 C4 C7 102.76(18)
C3 C4 C7 103.12(17)
C5 C4 H4 114.5
C3 C4 H4 114.5
C7 C4 H4 114.5
C4 C5 C6 102.68(19)
C4 C5 H5A 111.2
C6 C5 H5A 111.2
C4 C5 H5B 111.2
C6 C5 H5B 111.2
H5A C5 H5B 109.1
C4' C5' S1' 108.50(16)
C4' C5' H5'1 110.0
S1' C5' H5'1 110.0
C4' C5' H5'2 110.0
S1' C5' H5'2 110.0
H5'1 C5' H5'2 108.4
C5 C6 C1 104.45(19)
C5 C6 H6A 110.9
C1 C6 H6A 110.9
C5 C6 H6B 110.9
C1 C6 H6B 110.9
H6A C6 H6B 108.9
N3' C6' H6'1 109.5
N3' C6' H6'2 109.5
H6'1 C6' H6'2 109.5
N3' C6' H6'3 109.5
H6'1 C6' H6'3 109.5
H6'2 C6' H6'3 109.5
C10 C7 C9 108.1(2)
C10 C7 C4 113.78(19)
C9 C7 C4 113.8(2)
C10 C7 C1 114.45(18)
C9 C7 C1 112.6(2)
C4 C7 C1 93.67(17)
C1 C8 H8A 109.5
C1 C8 H8B 109.5
H8A C8 H8B 109.5
C1 C8 H8C 109.5
H8A C8 H8C 109.5
H8B C8 H8C 109.5
C7 C9 H9A 109.5
C7 C9 H9B 109.5
H9A C9 H9B 109.5
C7 C9 H9C 109.5
H9A C9 H9C 109.5
H9B C9 H9C 109.5
C7 C10 H10A 109.5
C7 C10 H10B 109.5
H10A C10 H10B 109.5
C7 C10 H10C 109.5
H10A C10 H10C 109.5
H10B C10 H10C 109.5
C4' N3' C2' 116.97(19)
C4' N3' C6' 122.63(19)
C2' N3' C6' 120.38(18)
C2' N11 N12 109.14(17)
C2 N12 N11 113.21(17)
C2' S1' C5' 90.99(11)

loop_
_geom_bond_atom_site_label_1
_geom_bond_atom_site_label_2
_geom_bond_distance
C1 C2 1.512(3)
C1 C8 1.516(3)
C1 C6 1.549(3)
C1 C7 1.556(3)
C2 N12 1.277(3)
C2 C3 1.512(3)
C2' N11 1.278(3)
C2' N3' 1.379(3)
C2' S1' 1.756(2)
C3 C4 1.541(3)
C3 H3A 0.9900
C3 H3B 0.9900
C4' O7' 1.208(3)
C4' N3' 1.373(3)
C4' C5' 1.508(3)
C4 C5 1.538(3)
C4 C7 1.548(3)
C4 H4 1.0000
C5 C6 1.540(4)
C5 H5A 0.9900
C5 H5B 0.9900
C5' S1' 1.814(2)
C5' H5'1 0.9900
C5' H5'2 0.9900
C6 H6A 0.9900
C6 H6B 0.9900
C6' N3' 1.457(3)
C6' H6'1 0.9800
C6' H6'2 0.9800
C6' H6'3 0.9800
C7 C10 1.528(3)
C7 C9 1.529(3)
C8 H8A 0.9800
C8 H8B 0.9800
C8 H8C 0.9800
C9 H9A 0.9800
C9 H9B 0.9800
C9 H9C 0.9800
C10 H10A 0.9800
C10 H10B 0.9800
C10 H10C 0.9800
N11 N12 1.420(2)

loop_
_geom_torsion_atom_site_label_1
_geom_torsion_atom_site_label_2
_geom_torsion_atom_site_label_3
_geom_torsion_atom_site_label_4
_geom_torsion
C2' N11 N12 C2 177.9(2)

_cod_database_fobs_code 2021339
